data_7014293
loop_
_publ_author_name
'Harry Adams'
'Scott Clunas'
'David E. Fenton'
'Sharon E. Spey'

_publ_section_title
;
 The systematic generation of monodentate bridging ethanoates in
 dinuclear nickel(II) complexes of asymmetric compartmental ligands
;
_journal_issue 3
_journal_name_full 'J. Chem. Soc., Dalton Trans.'
_journal_page_first 441
_journal_page_last 448
_journal_year 2002
_chemical_formula_sum 'C28 H41 N5 Ni2 O6 S'
_chemical_formula_weight 693.14
_chemical_name_systematic
; 
? 
;
_space_group_IT_number 14
_symmetry_cell_setting monoclinic
_symmetry_space_group_name_Hall '-P 2ybc'
_symmetry_space_group_name_H-M 'P 1 21/c 1'
_atom_sites_solution_hydrogens geom
_atom_sites_solution_primary direct
_atom_sites_solution_secondary difmap
_audit_creation_method SHELXL-97
_cell_angle_alpha 90.00
_cell_angle_beta 110.7530(10)
_cell_angle_gamma 90.00
_cell_formula_units_Z 4
_cell_length_a 10.7745(6)
_cell_length_b 30.6887(19)
_cell_length_c 10.1826(6)
_cell_measurement_reflns_used 86
_cell_measurement_temperature 150(2)
_cell_volume 3148.5(3)
_computing_cell_refinement 'Bruker SMART'
_computing_data_collection 'Bruker SMART'
_computing_data_reduction 'Bruker SHELXTL'
_computing_molecular_graphics 'Bruker SHELXTL'
_computing_publication_material 'Bruker SHELXTL'
_computing_structure_refinement 'SHELXL-97 (Sheldrick, 1997)'
_computing_structure_solution 'SHELXS-97 (Sheldrick, 1990)'
_diffrn_ambient_temperature 150(2)
_diffrn_measured_fraction_theta_full 0.957
_diffrn_measured_fraction_theta_max 0.957
_diffrn_measurement_device_type 'CCD area detector'
_diffrn_measurement_method 'phi and omega scans'
_diffrn_radiation_monochromator graphite
_diffrn_radiation_source 'fine-focus sealed tube'
_diffrn_radiation_type MoK\a
_diffrn_radiation_wavelength 0.71073
_diffrn_reflns_av_R_equivalents 0.0865
_diffrn_reflns_av_sigmaI/netI 0.0747
_diffrn_reflns_limit_h_max 8
_diffrn_reflns_limit_h_min -14
_diffrn_reflns_limit_k_max 36
_diffrn_reflns_limit_k_min -40
_diffrn_reflns_limit_l_max 13
_diffrn_reflns_limit_l_min -13
_diffrn_reflns_number 20558
_diffrn_reflns_theta_full 28.35
_diffrn_reflns_theta_max 28.35
_diffrn_reflns_theta_min 1.33
_exptl_absorpt_coefficient_mu 1.310
_exptl_absorpt_correction_T_max 0.9024
_exptl_absorpt_correction_T_min 0.6792
_exptl_absorpt_correction_type semi-empirical
_exptl_crystal_colour GREEN
_exptl_crystal_density_diffrn 1.462
_exptl_crystal_density_method 'not measured'
_exptl_crystal_description NEEDLE
_exptl_crystal_F_000 1456
_exptl_crystal_size_max 0.32
_exptl_crystal_size_mid 0.08
_exptl_crystal_size_min 0.08
_refine_diff_density_max 0.921
_refine_diff_density_min -0.833
_refine_diff_density_rms 0.117
_refine_ls_extinction_method none
_refine_ls_goodness_of_fit_ref 1.038
_refine_ls_hydrogen_treatment mixed
_refine_ls_matrix_type full
_refine_ls_number_parameters 394
_refine_ls_number_reflns 7510
_refine_ls_number_restraints 0
_refine_ls_restrained_S_all 1.038
_refine_ls_R_factor_all 0.0931
_refine_ls_R_factor_gt 0.0618
_refine_ls_shift/su_max 0.000
_refine_ls_shift/su_mean 0.000
_refine_ls_structure_factor_coef Fsqd
_refine_ls_weighting_details 'calc w=1/[\s^2^(Fo^2^)+(0.0736P)^2^+1.6597P] where P=(Fo^2^+2Fc^2^)/3'
_refine_ls_weighting_scheme calc
_refine_ls_wR_factor_gt 0.1383
_refine_ls_wR_factor_ref 0.1541
_reflns_number_gt 5314
_reflns_number_total 7510
_reflns_threshold_expression >2sigma(I)
_cod_data_source_file ESI.txt
_cod_data_source_block ifn95
_cod_depositor_comments
;
The following automatic conversions were performed:
'_symmetry_cell_setting' value 'Monoclinic' changed to 'monoclinic'
according to '/home/saulius/struct/CIF-dictionaries/cif_core.dic'
dictionary named 'cif_core.dic' version 2.4.1 from 2010-06-29.

Automatic conversion script
Id: cif_fix_enum 1527 2010-12-29 10:47:43Z saulius 
;
_cod_original_sg_symbol_H-M P2(1)/c
_cod_database_code 7014293

loop_
_symmetry_equiv_pos_as_xyz
'x, y, z'
'-x, y+1/2, -z+1/2'
'-x, -y, -z'
'x, -y-1/2, z-1/2'

loop_
_atom_site_label
_atom_site_type_symbol
_atom_site_fract_x
_atom_site_fract_y
_atom_site_fract_z
_atom_site_U_iso_or_equiv
_atom_site_adp_type
_atom_site_occupancy
_atom_site_symmetry_multiplicity
_atom_site_calc_flag
_atom_site_refinement_flags
_atom_site_disorder_assembly
_atom_site_disorder_group
Ni1 Ni 0.19398(4) 0.148172(15) 0.25450(4) 0.03513(14) Uani 1 1 d . . .
Ni2 Ni 0.19127(4) 0.093253(14) 0.51028(5) 0.03534(14) Uani 1 1 d . . .
S1 S -0.20244(12) 0.11639(7) -0.13273(14) 0.0963(6) Uani 1 1 d . . .
N1 N 0.0747(3) 0.09952(9) 0.6310(3) 0.0371(7) Uani 1 1 d . . .
N2 N 0.2987(4) 0.04277(11) 0.6646(4) 0.0540(9) Uani 1 1 d . A .
N3 N 0.3317(3) 0.15234(11) 0.1542(3) 0.0449(8) Uani 1 1 d . . .
N4 N 0.1268(3) 0.20989(10) 0.2101(3) 0.0405(7) Uani 1 1 d . . .
N5 N 0.0451(3) 0.12635(10) 0.0787(3) 0.0427(7) Uani 1 1 d . . .
O1 O 0.0808(2) 0.13867(7) 0.3719(2) 0.0346(5) Uani 1 1 d . . .
O2 O 0.3237(3) 0.13777(8) 0.6115(2) 0.0410(6) Uani 1 1 d . . .
O3 O 0.3492(2) 0.17078(9) 0.4255(2) 0.0422(6) Uani 1 1 d . . .
O4 O 0.2496(2) 0.08070(8) 0.3330(3) 0.0408(6) Uani 1 1 d . . .
O5 O 0.0826(3) 0.04517(9) 0.3596(3) 0.0499(7) Uani 1 1 d . . .
C1 C -0.0149(3) 0.16378(12) 0.3828(3) 0.0346(7) Uani 1 1 d . . .
C2 C -0.0447(3) 0.20507(13) 0.3185(4) 0.0392(8) Uani 1 1 d . . .
C3 C -0.1445(4) 0.23077(14) 0.3388(4) 0.0488(10) Uani 1 1 d . . .
H3A H -0.1629 0.2587 0.2959 0.059 Uiso 1 1 calc R . .
C4 C -0.2161(4) 0.21693(16) 0.4181(4) 0.0525(11) Uani 1 1 d . . .
C5 C -0.1867(4) 0.17587(14) 0.4800(4) 0.0458(9) Uani 1 1 d . . .
H5B H -0.2354 0.1659 0.5357 0.055 Uiso 1 1 calc R . .
C6 C -0.0906(4) 0.14909(12) 0.4640(4) 0.0382(8) Uani 1 1 d . . .
C7 C -0.0642(4) 0.10501(12) 0.5337(4) 0.0412(8) Uani 1 1 d . . .
H7A H -0.1246 0.1007 0.5865 0.049 Uiso 1 1 calc R . .
H7B H -0.0844 0.0822 0.4603 0.049 Uiso 1 1 calc R . .
C8 C 0.0895(5) 0.05682(13) 0.7059(5) 0.0542(11) Uani 1 1 d . . .
H8A H 0.0422 0.0338 0.6386 0.065 Uiso 1 1 calc R . .
H8B H 0.0496 0.0588 0.7795 0.065 Uiso 1 1 calc R . .
C9 C 0.2352(5) 0.04518(14) 0.7720(5) 0.0613(12) Uani 1 1 d . . .
H9A H 0.2810 0.0674 0.8431 0.074 Uiso 1 1 calc R . .
H9B H 0.2441 0.0167 0.8203 0.074 Uiso 1 1 calc R . .
C10 C 0.4358(4) 0.12464(18) 0.1955(5) 0.0610(12) Uani 1 1 d . . .
H10A H 0.4384 0.1028 0.2625 0.073 Uiso 1 1 calc R . .
C11 C 0.5388(5) 0.1266(2) 0.1447(6) 0.0741(15) Uani 1 1 d . . .
H11A H 0.6109 0.1068 0.1768 0.089 Uiso 1 1 calc R . .
C12 C 0.5348(5) 0.15813(19) 0.0464(6) 0.0711(14) Uani 1 1 d . . .
H12A H 0.6022 0.1597 0.0067 0.085 Uiso 1 1 calc R . .
C13 C 0.4311(5) 0.18713(18) 0.0075(5) 0.0625(12) Uani 1 1 d . . .
H13A H 0.4284 0.2098 -0.0570 0.075 Uiso 1 1 calc R . .
C14 C 0.3300(4) 0.18355(14) 0.0620(4) 0.0471(10) Uani 1 1 d . . .
C15 C 0.2151(4) 0.21473(15) 0.0162(4) 0.0503(10) Uani 1 1 d . . .
H15A H 0.1338 0.1985 -0.0386 0.060 Uiso 1 1 calc R . .
H15B H 0.2312 0.2368 -0.0469 0.060 Uiso 1 1 calc R . .
C16 C 0.1908(5) 0.23812(14) 0.1369(4) 0.0516(10) Uani 1 1 d . . .
H16A H 0.2766 0.2485 0.2045 0.062 Uiso 1 1 calc R . .
H16B H 0.1339 0.2639 0.0997 0.062 Uiso 1 1 calc R . .
C17 C 0.0278(4) 0.22535(12) 0.2367(4) 0.0412(8) Uani 1 1 d . . .
H17A H -0.0023 0.2533 0.1990 0.049 Uiso 1 1 calc R . .
C18 C -0.3237(5) 0.24543(19) 0.4398(5) 0.0761(16) Uani 1 1 d . . .
H18A H -0.3311 0.2728 0.3880 0.114 Uiso 1 1 calc R . .
H18B H -0.3002 0.2517 0.5400 0.114 Uiso 1 1 calc R . .
H18C H -0.4089 0.2300 0.4052 0.114 Uiso 1 1 calc R . .
C19 C 0.1113(4) 0.13509(12) 0.7367(4) 0.0428(9) Uani 1 1 d . . .
H19A H 0.0498 0.1352 0.7882 0.064 Uiso 1 1 calc R . .
H19B H 0.1063 0.1631 0.6891 0.064 Uiso 1 1 calc R . .
H19C H 0.2020 0.1304 0.8025 0.064 Uiso 1 1 calc R . .
C20 C 0.4434(5) 0.05300(17) 0.7331(5) 0.0678(14) Uani 1 1 d . . .
H20A H 0.4533 0.0831 0.7705 0.081 Uiso 0.499(8) 1 calc PR A 1
H20B H 0.4861 0.0517 0.6616 0.081 Uiso 0.499(8) 1 calc PR A 1
H20A H 0.4863 0.0295 0.8004 0.081 Uiso 0.501(8) 1 calc PR A 2
H20B H 0.4529 0.0804 0.7870 0.081 Uiso 0.501(8) 1 calc PR A 2
C21A C 0.5230(11) 0.0178(4) 0.8668(13) 0.091(4) Uani 0.499(8) 1 d P A 1
H21A H 0.4735 0.0157 0.9309 0.137 Uiso 0.499(8) 1 calc PR A 1
H21B H 0.6128 0.0285 0.9182 0.137 Uiso 0.499(8) 1 calc PR A 1
H21C H 0.5281 -0.0111 0.8279 0.137 Uiso 0.499(8) 1 calc PR A 1
C21B C 0.5189(8) 0.0581(3) 0.6255(10) 0.061(3) Uani 0.501(8) 1 d P A 2
H21D H 0.4725 0.0794 0.5533 0.092 Uiso 0.501(8) 1 calc PR A 2
H21E H 0.5210 0.0299 0.5811 0.092 Uiso 0.501(8) 1 calc PR A 2
H21F H 0.6099 0.0680 0.6757 0.092 Uiso 0.501(8) 1 calc PR A 2
C22 C 0.2791(5) -0.00134(16) 0.6012(6) 0.0810(18) Uani 1 1 d . . .
H22A H 0.1868 -0.0104 0.5856 0.097 Uiso 0.499(8) 1 calc PR A 1
H22B H 0.2876 0.0010 0.5078 0.097 Uiso 0.499(8) 1 calc PR A 1
H22A H 0.2880 -0.0218 0.6791 0.097 Uiso 0.501(8) 1 calc PR A 2
H22B H 0.1850 -0.0026 0.5383 0.097 Uiso 0.501(8) 1 calc PR A 2
C23A C 0.3649(12) -0.0353(3) 0.6764(12) 0.084(4) Uani 0.499(8) 1 d P A 1
H23A H 0.3408 -0.0626 0.6232 0.126 Uiso 0.499(8) 1 calc PR A 1
H23B H 0.3560 -0.0390 0.7683 0.126 Uiso 0.499(8) 1 calc PR A 1
H23C H 0.4569 -0.0278 0.6896 0.126 Uiso 0.499(8) 1 calc PR A 1
C23B C 0.3480(9) -0.0186(4) 0.5296(13) 0.073(3) Uani 0.501(8) 1 d P A 2
H23D H 0.3151 -0.0481 0.4992 0.109 Uiso 0.501(8) 1 calc PR A 2
H23E H 0.4419 -0.0200 0.5895 0.109 Uiso 0.501(8) 1 calc PR A 2
H23F H 0.3380 -0.0005 0.4472 0.109 Uiso 0.501(8) 1 calc PR A 2
C24 C 0.1558(4) 0.05215(12) 0.2894(4) 0.0461(10) Uani 1 1 d . . .
C25 C 0.1385(6) 0.02717(15) 0.1571(5) 0.0698(14) Uani 1 1 d . . .
H25A H 0.1664 -0.0031 0.1807 0.105 Uiso 1 1 calc R . .
H25B H 0.1930 0.0405 0.1086 0.105 Uiso 1 1 calc R . .
H25C H 0.0450 0.0279 0.0957 0.105 Uiso 1 1 calc R . .
C26 C 0.3794(3) 0.16423(12) 0.5544(4) 0.0376(8) Uani 1 1 d . . .
C27 C 0.4950(4) 0.18921(14) 0.6529(4) 0.0470(9) Uani 1 1 d . . .
H27A H 0.5308 0.2087 0.5987 0.071 Uiso 1 1 calc R . .
H27B H 0.5641 0.1688 0.7069 0.071 Uiso 1 1 calc R . .
H27C H 0.4655 0.2065 0.7173 0.071 Uiso 1 1 calc R . .
C28 C -0.0576(4) 0.12244(15) -0.0078(4) 0.0488(10) Uani 1 1 d . . .
O1W O 0.8054(9) 0.0592(3) 0.1406(10) 0.231(4) Uiso 1 1 d . . .
H1WA H 0.8024 0.0758 0.0567 0.277 Uiso 1 1 d R . .
H1WB H 0.8959 0.0546 0.2126 0.277 Uiso 1 1 d R . .

loop_
_atom_site_aniso_label
_atom_site_aniso_U_11
_atom_site_aniso_U_22
_atom_site_aniso_U_33
_atom_site_aniso_U_23
_atom_site_aniso_U_13
_atom_site_aniso_U_12
Ni1 0.0361(3) 0.0410(3) 0.0292(2) -0.00316(19) 0.01267(18) -0.00095(19)
Ni2 0.0361(3) 0.0320(2) 0.0357(2) -0.00602(18) 0.01007(19) -0.00545(18)
S1 0.0395(6) 0.1838(19) 0.0544(7) -0.0209(9) 0.0026(5) 0.0104(9)
N1 0.0471(17) 0.0278(15) 0.0374(15) 0.0025(12) 0.0164(13) -0.0063(12)
N2 0.053(2) 0.0377(18) 0.060(2) -0.0100(16) 0.0053(17) 0.0010(15)
N3 0.0434(18) 0.059(2) 0.0340(15) -0.0044(15) 0.0164(14) -0.0006(15)
N4 0.0507(18) 0.0405(17) 0.0339(15) -0.0014(13) 0.0196(14) -0.0037(14)
N5 0.0456(18) 0.0447(18) 0.0354(16) -0.0026(14) 0.0113(14) 0.0014(14)
O1 0.0396(13) 0.0321(12) 0.0349(12) -0.0020(10) 0.0166(10) -0.0025(10)
O2 0.0459(15) 0.0432(14) 0.0339(12) -0.0056(11) 0.0141(11) -0.0151(11)
O3 0.0393(14) 0.0552(16) 0.0327(12) -0.0040(12) 0.0133(11) -0.0132(12)
O4 0.0384(14) 0.0408(14) 0.0399(13) -0.0063(11) 0.0096(11) 0.0031(11)
O5 0.0450(15) 0.0390(15) 0.0604(17) -0.0152(13) 0.0121(14) -0.0044(12)
C1 0.0322(17) 0.0399(19) 0.0310(16) -0.0046(14) 0.0102(14) -0.0032(14)
C2 0.0383(19) 0.045(2) 0.0316(17) 0.0040(15) 0.0093(14) 0.0059(16)
C3 0.052(2) 0.056(2) 0.0369(19) 0.0105(18) 0.0134(17) 0.0208(19)
C4 0.042(2) 0.076(3) 0.039(2) 0.012(2) 0.0143(17) 0.026(2)
C5 0.0343(19) 0.066(3) 0.0377(19) 0.0056(18) 0.0140(16) 0.0030(18)
C6 0.0351(18) 0.044(2) 0.0336(17) -0.0007(15) 0.0104(14) -0.0006(15)
C7 0.042(2) 0.041(2) 0.047(2) -0.0012(16) 0.0221(17) -0.0095(16)
C8 0.072(3) 0.033(2) 0.060(3) 0.0104(18) 0.027(2) -0.0057(19)
C9 0.079(3) 0.037(2) 0.060(3) 0.015(2) 0.014(2) 0.007(2)
C10 0.051(3) 0.083(3) 0.057(3) 0.005(2) 0.029(2) 0.008(2)
C11 0.053(3) 0.098(4) 0.081(3) -0.003(3) 0.036(3) 0.010(3)
C12 0.061(3) 0.094(4) 0.075(3) -0.006(3) 0.046(3) -0.011(3)
C13 0.065(3) 0.078(3) 0.056(3) -0.004(2) 0.036(2) -0.014(3)
C14 0.051(2) 0.056(2) 0.0366(19) -0.0120(18) 0.0181(17) -0.0136(19)
C15 0.061(3) 0.060(3) 0.0345(19) 0.0030(18) 0.0226(18) -0.007(2)
C16 0.069(3) 0.045(2) 0.047(2) -0.0003(18) 0.028(2) -0.010(2)
C17 0.054(2) 0.0348(19) 0.0331(17) 0.0029(15) 0.0132(16) 0.0017(16)
C18 0.066(3) 0.109(4) 0.064(3) 0.030(3) 0.036(3) 0.052(3)
C19 0.054(2) 0.039(2) 0.0382(19) -0.0004(16) 0.0198(17) -0.0041(17)
C20 0.054(3) 0.061(3) 0.065(3) -0.009(2) -0.008(2) 0.002(2)
C21A 0.072(7) 0.074(8) 0.103(9) 0.020(7) 0.002(6) 0.000(6)
C21B 0.031(4) 0.055(5) 0.077(6) -0.023(5) -0.007(4) 0.013(4)
C22 0.064(3) 0.052(3) 0.099(4) -0.026(3) -0.006(3) 0.016(2)
C23A 0.110(9) 0.024(4) 0.081(7) 0.011(4) -0.013(6) 0.019(5)
C23B 0.049(5) 0.071(7) 0.097(8) -0.011(6) 0.023(5) -0.011(5)
C24 0.050(2) 0.034(2) 0.040(2) -0.0095(16) -0.0019(18) 0.0080(17)
C25 0.098(4) 0.047(3) 0.051(3) -0.016(2) 0.010(2) 0.008(2)
C26 0.0351(18) 0.041(2) 0.0379(18) -0.0093(16) 0.0146(15) -0.0058(15)
C27 0.039(2) 0.057(2) 0.042(2) -0.0048(18) 0.0105(16) -0.0129(18)
C28 0.044(2) 0.065(3) 0.0376(19) -0.0107(19) 0.0155(18) 0.0095(19)

loop_
_atom_type_symbol
_atom_type_description
_atom_type_scat_dispersion_real
_atom_type_scat_dispersion_imag
_atom_type_scat_source
C C 0.0033 0.0016 'International Tables Vol C Tables 4.2.6.8 and 6.1.1.4'
H H 0.0000 0.0000 'International Tables Vol C Tables 4.2.6.8 and 6.1.1.4'
N N 0.0061 0.0033 'International Tables Vol C Tables 4.2.6.8 and 6.1.1.4'
O O 0.0106 0.0060 'International Tables Vol C Tables 4.2.6.8 and 6.1.1.4'
S S 0.1246 0.1234 'International Tables Vol C Tables 4.2.6.8 and 6.1.1.4'
Ni Ni 0.3393 1.1124 'International Tables Vol C Tables 4.2.6.8 and 6.1.1.4'

loop_
_geom_angle_atom_site_label_1
_geom_angle_atom_site_label_2
_geom_angle_atom_site_label_3
_geom_angle
_geom_angle_site_symmetry_1
_geom_angle_site_symmetry_3
_geom_angle_publ_flag
O1 Ni1 N4 91.40(11) . . ?
O1 Ni1 N5 91.17(11) . . ?
N4 Ni1 N5 90.20(13) . . ?
O1 Ni1 O3 91.60(10) . . ?
N4 Ni1 O3 89.56(12) . . ?
N5 Ni1 O3 177.23(12) . . ?
O1 Ni1 N3 171.62(11) . . ?
N4 Ni1 N3 95.38(13) . . ?
N5 Ni1 N3 93.72(13) . . ?
O3 Ni1 N3 83.55(11) . . ?
O1 Ni1 O4 78.12(9) . . ?
N4 Ni1 O4 169.30(11) . . ?
N5 Ni1 O4 92.15(11) . . ?
O3 Ni1 O4 88.59(10) . . ?
N3 Ni1 O4 94.89(12) . . ?
O2 Ni2 O1 91.40(10) . . ?
O2 Ni2 N1 96.00(11) . . ?
O1 Ni2 N1 91.07(11) . . ?
O2 Ni2 O4 100.94(10) . . ?
O1 Ni2 O4 79.31(9) . . ?
N1 Ni2 O4 160.65(11) . . ?
O2 Ni2 O5 162.52(11) . . ?
O1 Ni2 O5 86.51(10) . . ?
N1 Ni2 O5 101.39(12) . . ?
O4 Ni2 O5 61.61(11) . . ?
O2 Ni2 N2 90.82(12) . . ?
O1 Ni2 N2 175.92(12) . . ?
N1 Ni2 N2 85.29(13) . . ?
O4 Ni2 N2 103.62(12) . . ?
O5 Ni2 N2 92.39(12) . . ?
O2 Ni2 C24 132.22(13) . . ?
O1 Ni2 C24 81.76(11) . . ?
N1 Ni2 C24 131.14(14) . . ?
O4 Ni2 C24 31.28(13) . . ?
O5 Ni2 C24 30.33(12) . . ?
N2 Ni2 C24 99.25(13) . . ?
C7 N1 C19 110.3(3) . . ?
C7 N1 C8 109.9(3) . . ?
C19 N1 C8 108.7(3) . . ?
C7 N1 Ni2 107.3(2) . . ?
C19 N1 Ni2 116.2(2) . . ?
C8 N1 Ni2 104.2(2) . . ?
C22 N2 C9 109.5(4) . . ?
C22 N2 C20 111.0(4) . . ?
C9 N2 C20 108.8(4) . . ?
C22 N2 Ni2 111.8(3) . . ?
C9 N2 Ni2 103.1(2) . . ?
C20 N2 Ni2 112.3(3) . . ?
C14 N3 C10 118.2(4) . . ?
C14 N3 Ni1 123.6(3) . . ?
C10 N3 Ni1 117.8(3) . . ?
C17 N4 C16 117.8(3) . . ?
C17 N4 Ni1 124.0(3) . . ?
C16 N4 Ni1 118.2(3) . . ?
C28 N5 Ni1 161.1(3) . . ?
C1 O1 Ni1 128.4(2) . . ?
C1 O1 Ni2 128.4(2) . . ?
Ni1 O1 Ni2 100.49(11) . . ?
C26 O2 Ni2 125.1(2) . . ?
C26 O3 Ni1 131.6(2) . . ?
C24 O4 Ni2 89.1(2) . . ?
C24 O4 Ni1 115.4(2) . . ?
Ni2 O4 Ni1 90.75(9) . . ?
C24 O5 Ni2 89.8(2) . . ?
O1 C1 C2 122.7(3) . . ?
O1 C1 C6 119.2(3) . . ?
C2 C1 C6 118.1(3) . . ?
C3 C2 C1 119.7(3) . . ?
C3 C2 C17 115.7(3) . . ?
C1 C2 C17 124.5(3) . . ?
C4 C3 C2 122.2(4) . . ?
C3 C4 C5 117.6(4) . . ?
C3 C4 C18 121.5(4) . . ?
C5 C4 C18 120.9(4) . . ?
C6 C5 C4 123.1(4) . . ?
C5 C6 C1 119.3(3) . . ?
C5 C6 C7 120.3(3) . . ?
C1 C6 C7 120.4(3) . . ?
N1 C7 C6 113.2(3) . . ?
N1 C8 C9 109.8(3) . . ?
N2 C9 C8 111.1(4) . . ?
N3 C10 C11 123.0(5) . . ?
C12 C11 C10 118.7(5) . . ?
C13 C12 C11 118.5(4) . . ?
C12 C13 C14 120.4(5) . . ?
N3 C14 C13 121.3(4) . . ?
N3 C14 C15 118.6(3) . . ?
C13 C14 C15 120.1(4) . . ?
C14 C15 C16 114.1(3) . . ?
N4 C16 C15 112.2(3) . . ?
N4 C17 C2 127.8(3) . . ?
N2 C20 C21B 113.8(4) . . ?
N2 C20 C21A 112.5(5) . . ?
C21B C20 C21A 112.1(6) . . ?
C23B C22 C23A 67.6(7) . . ?
C23B C22 N2 125.8(7) . . ?
C23A C22 N2 118.0(6) . . ?
O5 C24 O4 119.5(3) . . ?
O5 C24 C25 121.3(4) . . ?
O4 C24 C25 119.2(4) . . ?
O5 C24 Ni2 59.86(19) . . ?
O4 C24 Ni2 59.63(18) . . ?
C25 C24 Ni2 178.4(3) . . ?
O3 C26 O2 126.5(3) . . ?
O3 C26 C27 117.6(3) . . ?
O2 C26 C27 115.9(3) . . ?
N5 C28 S1 178.9(4) . . ?

loop_
_geom_bond_atom_site_label_1
_geom_bond_atom_site_label_2
_geom_bond_distance
_geom_bond_site_symmetry_2
_geom_bond_publ_flag
Ni1 O1 2.008(2) . ?
Ni1 N4 2.021(3) . ?
Ni1 N5 2.047(3) . ?
Ni1 O3 2.060(2) . ?
Ni1 N3 2.082(3) . ?
Ni1 O4 2.224(3) . ?
Ni2 O2 1.980(2) . ?
Ni2 O1 2.038(2) . ?
Ni2 N1 2.054(3) . ?
Ni2 O4 2.147(3) . ?
Ni2 O5 2.151(3) . ?
Ni2 N2 2.218(4) . ?
Ni2 C24 2.488(4) . ?
S1 C28 1.637(4) . ?
N1 C7 1.483(5) . ?
N1 C19 1.485(5) . ?
N1 C8 1.496(5) . ?
N2 C22 1.482(6) . ?
N2 C9 1.484(6) . ?
N2 C20 1.498(6) . ?
N3 C14 1.337(5) . ?
N3 C10 1.351(6) . ?
N4 C17 1.282(5) . ?
N4 C16 1.465(5) . ?
N5 C28 1.151(5) . ?
O1 C1 1.323(4) . ?
O2 C26 1.267(4) . ?
O3 C26 1.252(4) . ?
O4 C24 1.292(5) . ?
O5 C24 1.256(5) . ?
C1 C2 1.410(5) . ?
C1 C6 1.425(5) . ?
C2 C3 1.407(5) . ?
C2 C17 1.466(5) . ?
C3 C4 1.367(6) . ?
C4 C5 1.394(6) . ?
C4 C18 1.530(5) . ?
C5 C6 1.376(5) . ?
C6 C7 1.507(5) . ?
C8 C9 1.515(6) . ?
C10 C11 1.381(6) . ?
C11 C12 1.381(8) . ?
C12 C13 1.372(7) . ?
C13 C14 1.391(6) . ?
C14 C15 1.503(6) . ?
C15 C16 1.524(6) . ?
C20 C21B 1.586(11) . ?
C20 C21A 1.712(12) . ?
C22 C23B 1.321(11) . ?
C22 C23A 1.424(10) . ?
C24 C25 1.503(6) . ?
C26 C27 1.503(5) . ?

loop_
_geom_torsion_atom_site_label_1
_geom_torsion_atom_site_label_2
_geom_torsion_atom_site_label_3
_geom_torsion_atom_site_label_4
_geom_torsion
_geom_torsion_site_symmetry_1
_geom_torsion_site_symmetry_2
_geom_torsion_site_symmetry_3
_geom_torsion_site_symmetry_4
_geom_torsion_publ_flag
O2 Ni2 N1 C7 129.9(2) . . . . ?
O1 Ni2 N1 C7 38.3(2) . . . . ?
O4 Ni2 N1 C7 -21.2(4) . . . . ?
O5 Ni2 N1 C7 -48.3(2) . . . . ?
N2 Ni2 N1 C7 -139.8(2) . . . . ?
C24 Ni2 N1 C7 -41.6(3) . . . . ?
O2 Ni2 N1 C19 6.0(3) . . . . ?
O1 Ni2 N1 C19 -85.5(2) . . . . ?
O4 Ni2 N1 C19 -145.1(3) . . . . ?
O5 Ni2 N1 C19 -172.2(2) . . . . ?
N2 Ni2 N1 C19 96.3(3) . . . . ?
C24 Ni2 N1 C19 -165.5(2) . . . . ?
O2 Ni2 N1 C8 -113.6(2) . . . . ?
O1 Ni2 N1 C8 154.8(2) . . . . ?
O4 Ni2 N1 C8 95.3(4) . . . . ?
O5 Ni2 N1 C8 68.2(3) . . . . ?
N2 Ni2 N1 C8 -23.3(2) . . . . ?
C24 Ni2 N1 C8 74.9(3) . . . . ?
O2 Ni2 N2 C22 -151.6(4) . . . . ?
O1 Ni2 N2 C22 85.5(16) . . . . ?
N1 Ni2 N2 C22 112.5(4) . . . . ?
O4 Ni2 N2 C22 -50.1(4) . . . . ?
O5 Ni2 N2 C22 11.2(4) . . . . ?
C24 Ni2 N2 C22 -18.5(4) . . . . ?
O2 Ni2 N2 C9 90.8(3) . . . . ?
O1 Ni2 N2 C9 -32.1(16) . . . . ?
N1 Ni2 N2 C9 -5.1(3) . . . . ?
O4 Ni2 N2 C9 -167.7(2) . . . . ?
O5 Ni2 N2 C9 -106.3(3) . . . . ?
C24 Ni2 N2 C9 -136.1(3) . . . . ?
O2 Ni2 N2 C20 -26.1(3) . . . . ?
O1 Ni2 N2 C20 -149.0(14) . . . . ?
N1 Ni2 N2 C20 -122.0(3) . . . . ?
O4 Ni2 N2 C20 75.4(3) . . . . ?
O5 Ni2 N2 C20 136.7(3) . . . . ?
C24 Ni2 N2 C20 107.0(3) . . . . ?
O1 Ni1 N3 C14 -160.3(7) . . . . ?
N4 Ni1 N3 C14 -16.4(3) . . . . ?
N5 Ni1 N3 C14 74.1(3) . . . . ?
O3 Ni1 N3 C14 -105.4(3) . . . . ?
O4 Ni1 N3 C14 166.6(3) . . . . ?
O1 Ni1 N3 C10 12.7(10) . . . . ?
N4 Ni1 N3 C10 156.6(3) . . . . ?
N5 Ni1 N3 C10 -112.9(3) . . . . ?
O3 Ni1 N3 C10 67.6(3) . . . . ?
O4 Ni1 N3 C10 -20.4(3) . . . . ?
O1 Ni1 N4 C17 -11.5(3) . . . . ?
N5 Ni1 N4 C17 79.6(3) . . . . ?
O3 Ni1 N4 C17 -103.1(3) . . . . ?
N3 Ni1 N4 C17 173.4(3) . . . . ?
O4 Ni1 N4 C17 -23.1(8) . . . . ?
O1 Ni1 N4 C16 171.6(3) . . . . ?
N5 Ni1 N4 C16 -97.2(3) . . . . ?
O3 Ni1 N4 C16 80.0(3) . . . . ?
N3 Ni1 N4 C16 -3.4(3) . . . . ?
O4 Ni1 N4 C16 160.0(5) . . . . ?
O1 Ni1 N5 C28 51.4(11) . . . . ?
N4 Ni1 N5 C28 -40.0(11) . . . . ?
O3 Ni1 N5 C28 -125(2) . . . . ?
N3 Ni1 N5 C28 -135.4(11) . . . . ?
O4 Ni1 N5 C28 129.6(11) . . . . ?
N4 Ni1 O1 C1 10.6(3) . . . . ?
N5 Ni1 O1 C1 -79.6(3) . . . . ?
O3 Ni1 O1 C1 100.2(3) . . . . ?
N3 Ni1 O1 C1 154.7(7) . . . . ?
O4 Ni1 O1 C1 -171.6(3) . . . . ?
N4 Ni1 O1 Ni2 -151.76(12) . . . . ?
N5 Ni1 O1 Ni2 118.01(12) . . . . ?
O3 Ni1 O1 Ni2 -62.16(11) . . . . ?
N3 Ni1 O1 Ni2 -7.7(8) . . . . ?
O4 Ni1 O1 Ni2 26.06(9) . . . . ?
O2 Ni2 O1 C1 -88.4(3) . . . . ?
N1 Ni2 O1 C1 7.6(3) . . . . ?
O4 Ni2 O1 C1 170.7(3) . . . . ?
O5 Ni2 O1 C1 108.9(3) . . . . ?
N2 Ni2 O1 C1 34.5(16) . . . . ?
C24 Ni2 O1 C1 139.1(3) . . . . ?
O2 Ni2 O1 Ni1 73.93(11) . . . . ?
N1 Ni2 O1 Ni1 169.95(11) . . . . ?
O4 Ni2 O1 Ni1 -26.95(10) . . . . ?
O5 Ni2 O1 Ni1 -88.70(11) . . . . ?
N2 Ni2 O1 Ni1 -163.2(15) . . . . ?
C24 Ni2 O1 Ni1 -58.58(13) . . . . ?
O1 Ni2 O2 C26 -51.1(3) . . . . ?
N1 Ni2 O2 C26 -142.3(3) . . . . ?
O4 Ni2 O2 C26 28.3(3) . . . . ?
O5 Ni2 O2 C26 31.8(6) . . . . ?
N2 Ni2 O2 C26 132.4(3) . . . . ?
C24 Ni2 O2 C26 29.1(4) . . . . ?
O1 Ni1 O3 C26 24.7(3) . . . . ?
N4 Ni1 O3 C26 116.1(3) . . . . ?
N5 Ni1 O3 C26 -159(2) . . . . ?
N3 Ni1 O3 C26 -148.4(4) . . . . ?
O4 Ni1 O3 C26 -53.3(3) . . . . ?
O2 Ni2 O4 C24 178.9(2) . . . . ?
O1 Ni2 O4 C24 -91.7(2) . . . . ?
N1 Ni2 O4 C24 -30.4(4) . . . . ?
O5 Ni2 O4 C24 0.1(2) . . . . ?
N2 Ni2 O4 C24 85.4(2) . . . . ?
O2 Ni2 O4 Ni1 -65.63(11) . . . . ?
O1 Ni2 O4 Ni1 23.73(9) . . . . ?
N1 Ni2 O4 Ni1 85.0(3) . . . . ?
O5 Ni2 O4 Ni1 115.55(12) . . . . ?
N2 Ni2 O4 Ni1 -159.17(11) . . . . ?
C24 Ni2 O4 Ni1 115.4(2) . . . . ?
O1 Ni1 O4 C24 65.1(3) . . . . ?
N4 Ni1 O4 C24 77.0(7) . . . . ?
N5 Ni1 O4 C24 -25.6(3) . . . . ?
O3 Ni1 O4 C24 157.1(3) . . . . ?
N3 Ni1 O4 C24 -119.5(3) . . . . ?
O1 Ni1 O4 Ni2 -24.22(9) . . . . ?
N4 Ni1 O4 Ni2 -12.4(6) . . . . ?
N5 Ni1 O4 Ni2 -114.96(11) . . . . ?
O3 Ni1 O4 Ni2 67.71(10) . . . . ?
N3 Ni1 O4 Ni2 151.12(11) . . . . ?
O2 Ni2 O5 C24 -3.9(5) . . . . ?
O1 Ni2 O5 C24 79.6(2) . . . . ?
N1 Ni2 O5 C24 170.0(2) . . . . ?
O4 Ni2 O5 C24 -0.1(2) . . . . ?
N2 Ni2 O5 C24 -104.3(2) . . . . ?
Ni1 O1 C1 C2 -5.9(5) . . . . ?
Ni2 O1 C1 C2 151.8(3) . . . . ?
Ni1 O1 C1 C6 174.9(2) . . . . ?
Ni2 O1 C1 C6 -27.5(4) . . . . ?
O1 C1 C2 C3 -177.6(3) . . . . ?
C6 C1 C2 C3 1.6(5) . . . . ?
O1 C1 C2 C17 -1.8(5) . . . . ?
C6 C1 C2 C17 177.4(3) . . . . ?
C1 C2 C3 C4 -0.8(6) . . . . ?
C17 C2 C3 C4 -177.0(4) . . . . ?
C2 C3 C4 C5 0.1(6) . . . . ?
C2 C3 C4 C18 179.6(4) . . . . ?
C3 C4 C5 C6 -0.3(6) . . . . ?
C18 C4 C5 C6 -179.8(4) . . . . ?
C4 C5 C6 C1 1.1(6) . . . . ?
C4 C5 C6 C7 -179.9(4) . . . . ?
O1 C1 C6 C5 177.5(3) . . . . ?
C2 C1 C6 C5 -1.7(5) . . . . ?
O1 C1 C6 C7 -1.5(5) . . . . ?
C2 C1 C6 C7 179.2(3) . . . . ?
C19 N1 C7 C6 54.7(4) . . . . ?
C8 N1 C7 C6 174.6(3) . . . . ?
Ni2 N1 C7 C6 -72.7(3) . . . . ?
C5 C6 C7 N1 -121.4(4) . . . . ?
C1 C6 C7 N1 57.6(4) . . . . ?
C7 N1 C8 C9 163.9(3) . . . . ?
C19 N1 C8 C9 -75.4(4) . . . . ?
Ni2 N1 C8 C9 49.2(4) . . . . ?
C22 N2 C9 C8 -85.8(4) . . . . ?
C20 N2 C9 C8 152.7(4) . . . . ?
Ni2 N2 C9 C8 33.3(4) . . . . ?
N1 C8 C9 N2 -58.3(5) . . . . ?
C14 N3 C10 C11 -1.3(7) . . . . ?
Ni1 N3 C10 C11 -174.7(4) . . . . ?
N3 C10 C11 C12 -0.6(8) . . . . ?
C10 C11 C12 C13 2.5(8) . . . . ?
C11 C12 C13 C14 -2.6(8) . . . . ?
C10 N3 C14 C13 1.2(6) . . . . ?
Ni1 N3 C14 C13 174.2(3) . . . . ?
C10 N3 C14 C15 -179.6(4) . . . . ?
Ni1 N3 C14 C15 -6.6(5) . . . . ?
C12 C13 C14 N3 0.8(7) . . . . ?
C12 C13 C14 C15 -178.5(4) . . . . ?
N3 C14 C15 C16 54.9(5) . . . . ?
C13 C14 C15 C16 -125.8(4) . . . . ?
C17 N4 C16 C15 -133.4(4) . . . . ?
Ni1 N4 C16 C15 43.7(4) . . . . ?
C14 C15 C16 N4 -76.0(5) . . . . ?
C16 N4 C17 C2 -174.4(3) . . . . ?
Ni1 N4 C17 C2 8.8(5) . . . . ?
C3 C2 C17 N4 176.0(4) . . . . ?
C1 C2 C17 N4 0.0(6) . . . . ?
C22 N2 C20 C21B 67.6(6) . . . . ?
C9 N2 C20 C21B -171.8(5) . . . . ?
Ni2 N2 C20 C21B -58.4(5) . . . . ?
C22 N2 C20 C21A -61.3(7) . . . . ?
C9 N2 C20 C21A 59.3(7) . . . . ?
Ni2 N2 C20 C21A 172.7(6) . . . . ?
C9 N2 C22 C23B -162.0(8) . . . . ?
C20 N2 C22 C23B -41.9(9) . . . . ?
Ni2 N2 C22 C23B 84.4(8) . . . . ?
C9 N2 C22 C23A -80.6(9) . . . . ?
C20 N2 C22 C23A 39.6(10) . . . . ?
Ni2 N2 C22 C23A 165.8(8) . . . . ?
Ni2 O5 C24 O4 0.2(3) . . . . ?
Ni2 O5 C24 C25 178.7(3) . . . . ?
Ni2 O4 C24 O5 -0.2(3) . . . . ?
Ni1 O4 C24 O5 -90.6(4) . . . . ?
Ni2 O4 C24 C25 -178.8(3) . . . . ?
Ni1 O4 C24 C25 90.8(4) . . . . ?
Ni1 O4 C24 Ni2 -90.40(17) . . . . ?
O2 Ni2 C24 O5 178.4(2) . . . . ?
O1 Ni2 C24 O5 -97.2(2) . . . . ?
N1 Ni2 C24 O5 -13.1(3) . . . . ?
O4 Ni2 C24 O5 179.8(3) . . . . ?
N2 Ni2 C24 O5 78.8(2) . . . . ?
O2 Ni2 C24 O4 -1.4(3) . . . . ?
O1 Ni2 C24 O4 83.0(2) . . . . ?
N1 Ni2 C24 O4 167.13(18) . . . . ?
O5 Ni2 C24 O4 -179.8(3) . . . . ?
N2 Ni2 C24 O4 -101.0(2) . . . . ?
O2 Ni2 C24 C25 40(12) . . . . ?
O1 Ni2 C24 C25 125(12) . . . . ?
N1 Ni2 C24 C25 -151(12) . . . . ?
O4 Ni2 C24 C25 42(12) . . . . ?
O5 Ni2 C24 C25 -138(12) . . . . ?
N2 Ni2 C24 C25 -59(12) . . . . ?
Ni1 O3 C26 O2 6.5(6) . . . . ?
Ni1 O3 C26 C27 -175.0(3) . . . . ?
Ni2 O2 C26 O3 9.8(6) . . . . ?
Ni2 O2 C26 C27 -168.7(3) . . . . ?
Ni1 N5 C28 S1 162(100) . . . . ?
